data_2211202
loop_
_publ_author_name
'Yang, E'
'Zhuang, Rong-Qiang'
'Chen, Yue-E'

_publ_section_title
;
 \m-Isocyanurato-\k^2^<i>N</i>:<i>N</i>'-bis[aquacopper(I)]
;
_journal_issue 11
_journal_name_full 'Acta Crystallographica Section E'
_journal_page_first m2901
_journal_page_last m2903
_journal_paper_doi 10.1107/S1600536806040876
_journal_volume 62
_journal_year 2006
_chemical_formula_iupac '[C3 H5 Cu2 N3 O5]'
_chemical_formula_moiety 'C3 H5 Cu2 N3 O5'
_chemical_formula_sum 'C3 H5 Cu2 N3 O5'
_chemical_formula_weight 290.20
_chemical_name_systematic
;
 ?
;
_space_group_IT_number 15
_symmetry_cell_setting monoclinic
_symmetry_space_group_name_Hall '-C 2yc'
_symmetry_space_group_name_H-M 'C 1 2/c 1'
_atom_sites_solution_hydrogens geom
_atom_sites_solution_primary direct
_atom_sites_solution_secondary difmap
_audit_creation_method SHELXL-97
_cell_angle_alpha 90.00
_cell_angle_beta 104.261(4)
_cell_angle_gamma 90.00
_cell_formula_units_Z 4
_cell_length_a 10.1474(12)
_cell_length_b 12.9395(13)
_cell_length_c 6.2364(7)
_cell_measurement_reflns_used 902
_cell_measurement_temperature 293(2)
_cell_measurement_theta_max 25.02
_cell_measurement_theta_min 2.60
_cell_volume 793.62(15)
_computing_cell_refinement 'SAINT (Siemens,1996)'
_computing_data_collection 'SMART (Siemens, 1996)'
_computing_data_reduction SAINT
_computing_molecular_graphics
;
Diamond (Version 2.1c; Bergerhoff <i>et al.</i>,  1996)
;
_computing_publication_material SHELXL
_computing_structure_refinement 'SHELXL97 (Sheldrick, 1997)'
_computing_structure_solution 'SHELXS97 (Sheldrick, 1997)'
_diffrn_ambient_temperature 293(2)
_diffrn_measured_fraction_theta_full 0.990
_diffrn_measured_fraction_theta_max 0.990
_diffrn_measurement_device_type 'Siemens SMART 1000 CCD area-detector'
_diffrn_measurement_method '\f and \w scans'
_diffrn_radiation_monochromator graphite
_diffrn_radiation_source 'fine-focus sealed tube'
_diffrn_radiation_type MoK\a
_diffrn_radiation_wavelength 0.71073
_diffrn_reflns_av_R_equivalents 0.0294
_diffrn_reflns_av_sigmaI/netI 0.0326
_diffrn_reflns_limit_h_max 4
_diffrn_reflns_limit_h_min -12
_diffrn_reflns_limit_k_max 15
_diffrn_reflns_limit_k_min -13
_diffrn_reflns_limit_l_max 7
_diffrn_reflns_limit_l_min -7
_diffrn_reflns_number 1236
_diffrn_reflns_theta_full 25.02
_diffrn_reflns_theta_max 25.02
_diffrn_reflns_theta_min 2.60
_diffrn_standards_number 0
_exptl_absorpt_coefficient_mu 5.352
_exptl_absorpt_correction_T_max 0.586
_exptl_absorpt_correction_T_min 0.397
_exptl_absorpt_correction_type multi-scan
_exptl_absorpt_process_details '(SADABS; Sheldrick, 1996)'
_exptl_crystal_colour yellow
_exptl_crystal_density_diffrn 2.429
_exptl_crystal_density_method 'not measured'
_exptl_crystal_description prism
_exptl_crystal_F_000 568
_exptl_crystal_size_max .20
_exptl_crystal_size_mid .15
_exptl_crystal_size_min .10
_refine_diff_density_max 0.671
_refine_diff_density_min -1.048
_refine_ls_extinction_method none
_refine_ls_goodness_of_fit_ref 1.129
_refine_ls_hydrogen_treatment constr
_refine_ls_matrix_type full
_refine_ls_number_parameters 61
_refine_ls_number_reflns 700
_refine_ls_number_restraints 0
_refine_ls_restrained_S_all 1.129
_refine_ls_R_factor_all 0.0564
_refine_ls_R_factor_gt 0.0503
_refine_ls_shift/su_max <0.001
_refine_ls_shift/su_mean <0.001
_refine_ls_structure_factor_coef Fsqd
_refine_ls_weighting_details 'calc w=1/[\s^2^(Fo^2^)+(0.0853P)^2^+4.2536P] where P=(Fo^2^+2Fc^2^)/3'
_refine_ls_weighting_scheme calc
_refine_ls_wR_factor_gt 0.1305
_refine_ls_wR_factor_ref 0.1376
_reflns_number_gt 617
_reflns_number_total 700
_reflns_threshold_expression I>2\s(I)
_cod_data_source_file sj2134.cif
_cod_data_source_block I
_cod_depositor_comments
;
The following automatic conversions were performed:
'_symmetry_cell_setting' value 'Monoclinic' changed to 'monoclinic'
according to '/home/saulius/struct/CIF-dictionaries/cif_core.dic'
dictionary named 'cif_core.dic' version 2.4.1 from 2010-06-29.

Automatic conversion script
Id: cif_fix_enum 1527 2010-12-29 10:47:43Z saulius 

The following automatic conversions were performed:

'_symmetry_cell_setting' value 'Monoclinic' changed to 'monoclinic'
according to /home/saulius/struct/CIF-dictionaries/cif_core.dic
dictionary named 'cif_core.dic' version 2.4.1 from 2010-06-29.

Automatic conversion script
Id: cif_fix_values 1715 2011-07-08 13:25:40Z adriana 
;
_cod_original_sg_symbol_H-M C2/c
_cod_database_code 2211202
_cod_database_fobs_code 2211202

loop_
_symmetry_equiv_pos_as_xyz
'x, y, z'
'-x, y, -z+1/2'
'x+1/2, y+1/2, z'
'-x+1/2, y+1/2, -z+1/2'
'-x, -y, -z'
'x, -y, z-1/2'
'-x+1/2, -y+1/2, -z'
'x+1/2, -y+1/2, z-1/2'

loop_
_atom_site_type_symbol
_atom_site_label
_atom_site_fract_x
_atom_site_fract_y
_atom_site_fract_z
_atom_site_U_iso_or_equiv
_atom_site_adp_type
_atom_site_calc_flag
_atom_site_refinement_flags
_atom_site_occupancy
Cu Cu1 0.63218(7) 0.16610(5) 0.69781(11) 0.0287(4) Uani d . 1
O O1 0.5000 0.0944(4) 0.2500 0.0350(14) Uani d S 1
O O2 0.6127(5) 0.3996(3) 0.6110(7) 0.0364(11) Uani d . 1
N N1 0.5580(5) 0.2436(4) 0.4421(8) 0.0257(11) Uani d . 1
N N2 0.5000 0.3977(5) 0.2500 0.0286(16) Uani d S 1
H H2A 0.5000 0.4642 0.2500 0.034 Uiso calc SR 1
O O1W 0.7039(6) 0.0801(4) 0.9427(9) 0.0494(13) Uani d . 1
H H1B 0.7586 0.0311 0.9360 0.059 Uiso d R 1
H H1C 0.6345 0.0515 0.9703 0.059 Uiso d R 1
C C1 0.5600(6) 0.3478(4) 0.4434(10) 0.0259(12) Uani d . 1
C C2 0.5000 0.1912(6) 0.2500 0.0240(16) Uani d S 1

loop_
_atom_site_aniso_label
_atom_site_aniso_U_11
_atom_site_aniso_U_22
_atom_site_aniso_U_33
_atom_site_aniso_U_12
_atom_site_aniso_U_13
_atom_site_aniso_U_23
Cu1 0.0327(5) 0.0232(5) 0.0279(5) 0.0015(3) 0.0027(3) 0.0037(3)
O1 0.052(4) 0.017(3) 0.034(3) 0.000 0.005(3) 0.000
O2 0.047(3) 0.023(2) 0.032(2) -0.0029(19) -0.0036(19) -0.0040(19)
N1 0.031(2) 0.017(2) 0.029(2) -0.002(2) 0.006(2) -0.0001(19)
N2 0.034(4) 0.012(3) 0.036(4) 0.000 0.001(3) 0.000
O1W 0.051(3) 0.047(3) 0.049(3) 0.008(2) 0.010(2) 0.006(2)
C1 0.028(3) 0.022(3) 0.027(3) 0.003(2) 0.006(2) 0.004(2)
C2 0.022(4) 0.019(4) 0.029(4) 0.000 0.004(3) 0.000

loop_
_atom_type_symbol
_atom_type_description
_atom_type_scat_dispersion_real
_atom_type_scat_dispersion_imag
_atom_type_scat_source
C C 0.0033 0.0016 'International Tables Vol C Tables 4.2.6.8 and 6.1.1.4'
H H 0.0000 0.0000 'International Tables Vol C Tables 4.2.6.8 and 6.1.1.4'
N N 0.0061 0.0033 'International Tables Vol C Tables 4.2.6.8 and 6.1.1.4'
O O 0.0106 0.0060 'International Tables Vol C Tables 4.2.6.8 and 6.1.1.4'
Cu Cu 0.3201 1.2651 'International Tables Vol C Tables 4.2.6.8 and 6.1.1.4'

loop_
_geom_angle_atom_site_label_1
_geom_angle_atom_site_label_2
_geom_angle_atom_site_label_3
_geom_angle_site_symmetry_1
_geom_angle_site_symmetry_3
_geom_angle
_geom_angle_publ_flag
N1 Cu1 O1W . . 176.1(2) yes
N1 Cu1 Cu1 . 2_656 89.50(15) ?
O1W Cu1 Cu1 . 2_656 90.69(18) ?
C1 N1 C2 . . 120.0(5) ?
C1 N1 Cu1 . . 121.8(4) ?
C2 N1 Cu1 . . 118.2(4) ?
C1 N2 C1 2_655 . 123.8(7) ?
C1 N2 H2A 2_655 . 118.1 ?
C1 N2 H2A . . 118.1 ?
Cu1 O1W H1B . . 121.8 ?
Cu1 O1W H1C . . 104.3 ?
H1B O1W H1C . . 105.6 ?
O2 C1 N1 . . 123.1(5) ?
O2 C1 N2 . . 119.4(5) ?
N1 C1 N2 . . 117.6(5) ?
O1 C2 N1 . . 119.5(3) ?
O1 C2 N1 . 2_655 119.5(3) ?
N1 C2 N1 . 2_655 121.0(7) ?

loop_
_geom_bond_atom_site_label_1
_geom_bond_atom_site_label_2
_geom_bond_site_symmetry_2
_geom_bond_distance
_geom_bond_publ_flag
Cu1 N1 . 1.878(5) yes
Cu1 O1W . 1.885(5) yes
Cu1 Cu1 2_656 2.9121(15) ?
O1 C2 . 1.253(9) ?
O2 C1 . 1.246(8) ?
N1 C1 . 1.348(7) ?
N1 C2 . 1.376(6) ?
N2 C1 2_655 1.371(7) ?
N2 C1 . 1.371(7) ?
N2 H2A . 0.8600 ?
O1W H1B . 0.8500 ?
O1W H1C . 0.8500 ?
C2 N1 2_655 1.376(6) ?

loop_
_geom_hbond_atom_site_label_D
_geom_hbond_atom_site_label_H
_geom_hbond_atom_site_label_A
_geom_hbond_site_symmetry_A
_geom_hbond_distance_DH
_geom_hbond_distance_HA
_geom_hbond_distance_DA
_geom_hbond_angle_DHA
N2 H2A O2 5_666 0.86 2.38 3.070(7) 137.8
N2 H2A O2 6_565 0.86 2.38 3.070(7) 137.8
O1W H1B O2 4_646 0.85 2.21 3.056(7) 174.6
O1W H1C O1 5_656 0.85 2.53 3.098(7) 125.4
